data_1100219
loop_
_publ_author_name
'Krieger, Matthias'
'Gould, Robert O.'
'Harms, Klaus'
'Greiner, Andreas'
'Dehnicke, Kurt'

_publ_section_title
;
 Phosphaniminato- und Phosphanimin-Komplexe von Nickel(II). Die
 Kristallstrukturen von [Ni(O~3~SCF~3~)(NPMe~3~)]~4~,
 [Ni~4~Br~5~{NP(NMe~2~)~3~}~3~], [NiBr~2~{HNP(NMe~2~)~3~}~2~]
 und [Ni(PMePh~2~)~4~]
;
_journal_coden_ASTM ZAACAB
_journal_issue 4
_journal_name_full
;
 Zeitschrift fuer Anorganische und Allgemeine Chemie
;
_journal_page_first 747
_journal_page_last 754
_journal_paper_doi 10.1002/1521-3749(200104)627:4<747::AID-ZAAC747>3.0.CO;2-H
_journal_volume 627
_journal_year 2001
_chemical_formula_moiety
;
C18 H54 Br5 N12 Ni4 P3,0.75(C1 H2 Cl2)
;
_chemical_formula_sum 'C18.75 H55.5 Br5 Cl1.5 N12 Ni4 P3'
_chemical_name_systematic
;\
(\m~3~-Bromo)-tris(\m~3~-tris(dimethylamino)phosphoraneiminato)-tetrabromo-\
tetra-nickel(ii) dichloromethane solvate
;
_space_group_IT_number 14
_symmetry_cell_setting monoclinic
_symmetry_space_group_name_Hall '-P 2ybc'
_symmetry_space_group_name_H-M 'P 1 21/c 1'
_cell_angle_alpha 90
_cell_angle_beta 92.34(3)
_cell_angle_gamma 90
_cell_formula_units_Z 4
_cell_length_a 12.260(3)
_cell_length_b 16.140(3)
_cell_length_c 24.060(5)
_cell_volume 4756.936
_diffrn_ambient_temperature ?
_exptl_crystal_colour needle.
_exptl_crystal_density_diffrn 1.717
_exptl_crystal_description green
_refine_ls_R_factor_gt 7.03
_refine_ls_wR_factor_gt 7.03
_cod_original_sg_symbol_H-M 'P 21/c'
_cod_database_code 1100219

loop_
_symmetry_equiv_pos_site_id
_symmetry_equiv_pos_as_xyz
1 x,y,z
2 x,1/2-y,1/2+z
3 -x,-y,-z
4 -x,-1/2+y,-1/2-z

loop_
_atom_site_label
_atom_site_type_symbol
_atom_site_fract_x
_atom_site_fract_y
_atom_site_fract_z
Ni1 Ni -0.31753(12) 0.42954(9) 0.14531(6)
Br1 Br -0.42031(10) 0.54459(8) 0.11713(5)
N1 N -0.1349(6) 0.2715(4) 0.2012(3)
P1 P -0.05059(17) 0.20542(14) 0.22602(10)
N2 N 0.0250(6) 0.1704(5) 0.1757(3)
C1 C 0.1352(8) 0.1362(9) 0.1871(5)
H1 H 0.13380 0.07730 0.18160
H2 H 0.15830 0.14820 0.22480
H3 H 0.18530 0.16090 0.16230
C2 C -0.0164(10) 0.1600(9) 0.1178(5)
H4 H 0.02190 0.19690 0.09410
H5 H -0.09300 0.17250 0.11540
H6 H -0.00510 0.10380 0.10630
N3 N -0.1005(6) 0.1232(5) 0.2568(3)
C3 C -0.1197(10) 0.0465(7) 0.2266(5)
H7 H -0.11060 0.00050 0.25170
H8 H -0.06860 0.04190 0.19760
H9 H -0.19270 0.04640 0.21060
C4 C -0.1564(10) 0.1264(7) 0.3100(5)
H10 H -0.12500 0.08590 0.33510
H11 H -0.23260 0.11480 0.30340
H12 H -0.14790 0.18060 0.32600
N4 N 0.0289(6) 0.2452(5) 0.2755(3)
C5 C 0.0805(8) 0.2003(7) 0.3221(4)
H13 H 0.15510 0.21780 0.32710
H14 H 0.07810 0.14190 0.31450
H15 H 0.04230 0.21170 0.35530
C6 C 0.0725(8) 0.3291(6) 0.2699(5)
H16 H 0.09050 0.35130 0.30610
H17 H 0.01870 0.36360 0.25130
H18 H 0.13690 0.32730 0.24850
Ni2 Ni -0.20987(12) 0.35072(9) 0.25129(6)
Br2 Br -0.17935(11) 0.36114(9) 0.34739(5)
N5 N -0.2370(6) 0.3450(4) 0.1016(3)
P2 P -0.2460(2) 0.34812(18) 0.03536(10)
N6 N -0.1526(8) 0.2928(8) 0.0052(4)
C7 C -0.0745(11) 0.3236(14) -0.0309(6)
H19 H -0.00250 0.31100 -0.01610
H20 H -0.08260 0.38260 -0.03450
H21 H -0.08510 0.29820 -0.06680
C8 C -0.1598(15) 0.2017(11) 0.0054(6)
H22 H -0.16150 0.18160 -0.03220
H23 H -0.22520 0.18500 0.02300
H24 H -0.09740 0.17920 0.02550
N7 N -0.2344(7) 0.4451(7) 0.0148(4)
C9 C -0.1594(11) 0.5046(9) 0.0380(5)
H25 H -0.11160 0.52290 0.00980
H26 H -0.11710 0.47980 0.06800
H27 H -0.19910 0.55110 0.05170
C10 C -0.2972(15) 0.4784(14) -0.0328(7)
H28 H -0.34880 0.51820 -0.02020
H29 H -0.33540 0.43420 -0.05180
H30 H -0.24880 0.50470 -0.05770
N8 N -0.3623(7) 0.3110(6) 0.0103(4)
C11 C -0.3813(11) 0.2754(11) -0.0450(5)
H31 H -0.42830 0.22810 -0.04260
H32 H -0.31290 0.25870 -0.05950
H33 H -0.41520 0.31600 -0.06920
C12 C -0.4626(9) 0.3258(10) 0.0371(6)
H34 H -0.50760 0.36240 0.01460
H35 H -0.44730 0.35070 0.07280
H36 H -0.50010 0.27420 0.04180
Ni3 Ni -0.08976(11) 0.35008(10) 0.14129(6)
Br3 Br 0.08499(9) 0.37870(9) 0.11084(6)
N9 N -0.3489(6) 0.3470(4) 0.2052(3)
P3 P -0.46090(18) 0.34958(15) 0.23654(10)
N10 N -0.4924(6) 0.2591(5) 0.2616(4)
C13 C -0.4102(9) 0.2027(6) 0.2854(5)
H37 H -0.40910 0.20660 0.32520
H38 H -0.33980 0.21750 0.27240
H39 H -0.42750 0.14700 0.27430
C14 C -0.6038(9) 0.2328(9) 0.2727(6)
H40 H -0.62990 0.19600 0.24380
H41 H -0.65050 0.28050 0.27370
H42 H -0.60400 0.20480 0.30790
N11 N -0.4500(7) 0.4157(6) 0.2876(3)
C15 C -0.4041(10) 0.4979(6) 0.2843(5)
H43 H -0.46190 0.53810 0.28350
H44 H -0.36380 0.50260 0.25110
H45 H -0.35620 0.50760 0.31620
C16 C -0.4960(13) 0.4023(9) 0.3414(5)
H46 H -0.50740 0.45470 0.35910
H47 H -0.44650 0.36950 0.36420
H48 H -0.56440 0.37380 0.33660
N12 N -0.5677(6) 0.3744(6) 0.1973(4)
C17 C -0.6336(8) 0.4496(8) 0.2069(6)
H49 H -0.60590 0.49480 0.18570
H50 H -0.62920 0.46340 0.24570
H51 H -0.70830 0.43930 0.19550
C18 C -0.6073(8) 0.3244(9) 0.1496(5)
H52 H -0.67820 0.30270 0.15680
H53 H -0.55760 0.27950 0.14400
H54 H -0.61190 0.35850 0.11690
Ni4 Ni -0.28193(11) 0.25697(9) 0.15698(6)
Br4 Br -0.36959(11) 0.13298(8) 0.13343(6)
Br5 Br -0.14400(9) 0.47497(6) 0.19786(5)

loop_
_atom_type_symbol
_atom_type_radius_bond
C 0.68
H 0.23
Br 1.21
N 0.68
Ni 1.20
P 1.05
